data_7035266
loop_
_publ_author_name
'Komarnicka, Urszula K.'
'Starosta, Rados\/law'
'Kyzio\/l, Agnieszka'
'Je\.zowska-Bojczuk, Ma\/lgorzata'

_publ_section_title
;
 Copper(i) complexes with phosphine derived from sparfloxacin. Part I -
 structures, spectroscopic properties and cytotoxicity.
;
_journal_issue 28
_journal_name_full 'Dalton transactions (Cambridge, England : 2003)'
_journal_page_first 12688
_journal_page_last 12699
_journal_paper_doi 10.1039/c5dt01146a
_journal_volume 44
_journal_year 2015
_chemical_formula_moiety 'C27 H25 Cu I N2 O P'
_chemical_formula_sum 'C27 H25 Cu I N2 O P'
_chemical_formula_weight 614.90
_space_group_crystal_system orthorhombic
_space_group_IT_number 61
_space_group_name_Hall '-P 2ac 2ab'
_space_group_name_H-M_alt 'P b c a'
_symmetry_space_group_name_Hall '-P 2ac 2ab'
_symmetry_space_group_name_H-M 'P b c a'
_atom_sites_solution_hydrogens geom
_atom_sites_solution_primary direct
_atom_sites_solution_secondary difmap
_audit_creation_method SHELXL-2014/7
_audit_update_record
;
2015-02-24 deposited with the CCDC.
2015-05-28 downloaded from the CCDC.
;
_cell_angle_alpha 90
_cell_angle_beta 90
_cell_angle_gamma 90
_cell_formula_units_Z 8
_cell_length_a 9.904(3)
_cell_length_b 14.416(4)
_cell_length_c 34.669(8)
_cell_measurement_reflns_used 4583
_cell_measurement_temperature 100(2)
_cell_measurement_theta_max 27.8
_cell_measurement_theta_min 3.15
_cell_volume 4950(2)
_computing_cell_refinement 'CrysAlis RED (Oxford Diffraction, 2009)'
_computing_data_collection 'CrysAlis CCD (Oxford Diffraction, 2009)'
_computing_data_reduction 'CrysAlis RED (Oxford Diffraction, 2009)'
_computing_structure_refinement 'SHELXL-2014/7 (Sheldrick, 2014)'
_computing_structure_solution 'SHELXS-2013/1 (Sheldrick, 2008)'
_diffrn_ambient_temperature 100(2)
_diffrn_measured_fraction_theta_full 0.982
_diffrn_measured_fraction_theta_max 0.924
_diffrn_measurement_device_type 'Kuma KM4CCD \k-axis diffractometer'
_diffrn_measurement_method \w
_diffrn_radiation_monochromator graphite
_diffrn_radiation_source 'fine-focus sealed tube'
_diffrn_radiation_type MoK\a
_diffrn_radiation_wavelength 0.71073
_diffrn_reflns_av_R_equivalents 0.0267
_diffrn_reflns_av_unetI/netI 0.0187
_diffrn_reflns_laue_measured_fraction_full 0.982
_diffrn_reflns_laue_measured_fraction_max 0.924
_diffrn_reflns_limit_h_max 13
_diffrn_reflns_limit_h_min -9
_diffrn_reflns_limit_k_max 18
_diffrn_reflns_limit_k_min -18
_diffrn_reflns_limit_l_max 46
_diffrn_reflns_limit_l_min -46
_diffrn_reflns_number 27933
_diffrn_reflns_point_group_measured_fraction_full 0.982
_diffrn_reflns_point_group_measured_fraction_max 0.924
_diffrn_reflns_theta_full 25.500
_diffrn_reflns_theta_max 28.732
_diffrn_reflns_theta_min 3.055
_exptl_absorpt_coefficient_mu 2.217
_exptl_absorpt_correction_T_max 0.665
_exptl_absorpt_correction_T_min 0.435
_exptl_absorpt_correction_type empirical
_exptl_absorpt_process_details 'CrysAlis RED (Oxford Diffraction, 2009)'
_exptl_crystal_colour yellow
_exptl_crystal_density_diffrn 1.650
_exptl_crystal_description block
_exptl_crystal_F_000 2448
_exptl_crystal_recrystallization_method 'Re-crystallisation from solvent: dichloromatane/methanol'
_exptl_crystal_size_max 0.450
_exptl_crystal_size_mid 0.320
_exptl_crystal_size_min 0.200
_refine_diff_density_max 1.997
_refine_diff_density_min -0.795
_refine_diff_density_rms 0.117
_refine_ls_extinction_method none
_refine_ls_goodness_of_fit_ref 1.056
_refine_ls_hydrogen_treatment mixed
_refine_ls_matrix_type full
_refine_ls_number_parameters 301
_refine_ls_number_reflns 5928
_refine_ls_number_restraints 0
_refine_ls_restrained_S_all 1.056
_refine_ls_R_factor_all 0.0418
_refine_ls_R_factor_gt 0.0364
_refine_ls_shift/su_max 0.001
_refine_ls_shift/su_mean 0.000
_refine_ls_structure_factor_coef Fsqd
_refine_ls_weighting_details 'w=1/[\s^2^(Fo^2^)+(0.0535P)^2^+9.7550P] where P=(Fo^2^+2Fc^2^)/3'
_refine_ls_weighting_scheme calc
_refine_ls_wR_factor_gt 0.0952
_refine_ls_wR_factor_ref 0.0977
_reflns_Friedel_coverage 0.000
_reflns_number_gt 5200
_reflns_number_total 5928
_reflns_threshold_expression 'I > 2\s(I)'
_cod_data_source_file c5dt01146a2.cif
_cod_data_source_block 1-POH
_cod_depositor_comments 'Adding full bibliography for 7035265--7035267.cif.'
_cod_database_code 7035266
_shelx_shelxl_version_number 2014/7
_shelx_space_group_comment
;
The symmetry employed for this shelxl refinement is uniquely defined
by the following loop, which should always be used as a source of
symmetry information in preference to the above space-group names.
They are only intended as comments.
;
_shelx_estimated_absorpt_t_min 0.435
_shelx_estimated_absorpt_t_max 0.665

loop_
_space_group_symop_operation_xyz
'x, y, z'
'-x+1/2, -y, z+1/2'
'-x, y+1/2, -z+1/2'
'x+1/2, -y+1/2, -z'
'-x, -y, -z'
'x-1/2, y, -z-1/2'
'x, -y-1/2, z-1/2'
'-x-1/2, y-1/2, z'

loop_
_atom_site_label
_atom_site_type_symbol
_atom_site_fract_x
_atom_site_fract_y
_atom_site_fract_z
_atom_site_U_iso_or_equiv
_atom_site_adp_type
_atom_site_occupancy
_atom_site_site_symmetry_order
_atom_site_calc_flag
_atom_site_refinement_flags_posn
_atom_site_refinement_flags_adp
Cu1 Cu 0.11001(4) 0.95111(3) 0.14642(2) 0.01899(9) Uani 1 1 d . .
I1 I -0.05318(2) 1.09103(2) 0.12842(2) 0.02392(8) Uani 1 1 d . .
N41 N 0.0078(2) 0.87091(18) 0.18751(7) 0.0199(5) Uani 1 1 d . .
N42 N 0.2104(2) 0.99506(17) 0.19591(7) 0.0187(5) Uani 1 1 d . .
C41 C -0.0907(3) 0.8093(2) 0.18268(9) 0.0236(6) Uani 1 1 d . .
C42 C -0.1510(3) 0.7649(2) 0.21464(11) 0.0296(7) Uani 1 1 d . .
H42 H -0.2198 0.7201 0.2105 0.036 Uiso 1 1 calc R U
C43 C -0.1123(3) 0.7853(2) 0.25123(11) 0.0307(7) Uani 1 1 d . .
H43 H -0.1549 0.7560 0.2725 0.037 Uiso 1 1 calc R U
C44 C -0.0078(3) 0.8507(2) 0.25733(9) 0.0261(7) Uani 1 1 d . .
C45 C 0.0369(3) 0.8784(3) 0.29491(10) 0.0318(8) Uani 1 1 d . .
H45 H -0.0043 0.8525 0.3172 0.038 Uiso 1 1 calc R U
C46 C 0.1370(4) 0.9411(3) 0.29886(9) 0.0313(8) Uani 1 1 d . .
H46 H 0.1666 0.9581 0.3240 0.038 Uiso 1 1 calc R U
C47 C 0.1996(3) 0.9824(2) 0.26578(9) 0.0252(6) Uani 1 1 d . .
C48 C 0.3068(3) 1.0469(2) 0.26838(9) 0.0279(7) Uani 1 1 d . .
H48 H 0.3407 1.0650 0.2929 0.033 Uiso 1 1 calc R U
C49 C 0.3611(3) 1.0826(2) 0.23568(10) 0.0268(7) Uani 1 1 d . .
H49 H 0.4333 1.1258 0.2373 0.032 Uiso 1 1 calc R U
C50 C 0.3110(3) 1.0562(2) 0.19947(9) 0.0215(6) Uani 1 1 d . .
C51 C 0.0493(3) 0.8907(2) 0.22416(9) 0.0213(6) Uani 1 1 d . .
C52 C 0.1561(3) 0.9574(2) 0.22864(8) 0.0204(6) Uani 1 1 d . .
C53 C -0.1365(3) 0.7897(3) 0.14227(10) 0.0310(7) Uani 1 1 d . .
H53A H -0.1636 0.8479 0.1298 0.047 Uiso 1 1 calc R U
H53B H -0.2135 0.7471 0.1429 0.047 Uiso 1 1 calc R U
H53C H -0.0624 0.7615 0.1277 0.047 Uiso 1 1 calc R U
C54 C 0.3723(3) 1.0943(2) 0.16338(10) 0.0280(7) Uani 1 1 d . .
H54A H 0.4571 1.0618 0.1579 0.042 Uiso 1 1 calc R U
H54B H 0.3904 1.1606 0.1667 0.042 Uiso 1 1 calc R U
H54C H 0.3097 1.0854 0.1418 0.042 Uiso 1 1 calc R U
P1 P 0.21444(7) 0.88864(6) 0.09714(2) 0.01885(15) Uani 1 1 d . .
C1 C 0.2686(4) 0.7696(2) 0.10704(9) 0.0284(7) Uani 1 1 d . .
H1B H 0.1904 0.7271 0.1054 0.034 Uiso 1 1 calc R U
H1A H 0.3365 0.7499 0.0877 0.034 Uiso 1 1 calc R U
O1 O 0.3258(3) 0.76606(18) 0.14484(6) 0.0316(5) Uani 1 1 d . .
H1 H 0.3791 0.7209 0.1463 0.047 Uiso 1 1 calc R U
C61 C 0.1249(3) 0.8717(2) 0.05176(8) 0.0226(6) Uani 1 1 d . .
C62 C -0.0091(4) 0.8991(3) 0.04864(10) 0.0322(8) Uani 1 1 d . .
H62 H -0.0532 0.9263 0.0702 0.039 Uiso 1 1 calc R U
C63 C -0.0796(4) 0.8870(3) 0.01400(11) 0.0424(10) Uani 1 1 d . .
H63 H -0.1707 0.9070 0.0119 0.051 Uiso 1 1 calc R U
C64 C -0.0165(4) 0.8460(3) -0.01688(10) 0.0414(9) Uani 1 1 d . .
H64 H -0.0641 0.8377 -0.0404 0.050 Uiso 1 1 calc R U
C65 C 0.1164(4) 0.8168(3) -0.01392(9) 0.0363(8) Uani 1 1 d . .
H65 H 0.1591 0.7877 -0.0353 0.044 Uiso 1 1 calc R U
C66 C 0.1867(4) 0.8297(3) 0.02002(9) 0.0306(7) Uani 1 1 d . .
H66 H 0.2780 0.8099 0.0218 0.037 Uiso 1 1 calc R U
C31 C 0.3696(3) 0.9457(2) 0.08129(9) 0.0220(6) Uani 1 1 d . .
C32 C 0.4975(4) 0.9121(3) 0.09056(11) 0.0353(8) Uani 1 1 d . .
H32 H 0.5067 0.8549 0.1039 0.042 Uiso 1 1 calc R U
C33 C 0.6113(4) 0.9624(4) 0.08021(14) 0.0539(13) Uani 1 1 d . .
H33 H 0.6983 0.9398 0.0869 0.065 Uiso 1 1 calc R U
C34 C 0.6000(4) 1.0444(4) 0.06041(14) 0.0519(12) Uani 1 1 d . .
H34 H 0.6787 1.0779 0.0533 0.062 Uiso 1 1 calc R U
C35 C 0.4728(4) 1.0782(3) 0.05080(13) 0.0432(10) Uani 1 1 d . .
H35 H 0.4643 1.1347 0.0369 0.052 Uiso 1 1 calc R U
C36 C 0.3588(4) 1.0293(3) 0.06154(10) 0.0311(7) Uani 1 1 d . .
H36 H 0.2721 1.0531 0.0553 0.037 Uiso 1 1 calc R U

loop_
_atom_site_aniso_label
_atom_site_aniso_U_11
_atom_site_aniso_U_22
_atom_site_aniso_U_33
_atom_site_aniso_U_23
_atom_site_aniso_U_13
_atom_site_aniso_U_12
Cu1 0.01731(17) 0.0239(2) 0.01571(17) -0.00044(13) 0.00025(12) -0.00139(14)
I1 0.02234(12) 0.02834(13) 0.02109(12) 0.00532(7) 0.00171(7) 0.00390(8)
N41 0.0171(11) 0.0193(13) 0.0231(12) 0.0029(9) 0.0037(9) 0.0027(10)
N42 0.0173(11) 0.0201(13) 0.0188(11) -0.0010(9) -0.0023(9) 0.0022(10)
C41 0.0206(14) 0.0181(15) 0.0323(16) 0.0028(12) 0.0030(12) 0.0029(12)
C42 0.0218(14) 0.0189(16) 0.048(2) 0.0079(13) 0.0049(14) -0.0003(12)
C43 0.0265(15) 0.0285(18) 0.0371(18) 0.0140(14) 0.0078(14) 0.0067(13)
C44 0.0226(14) 0.0273(17) 0.0285(16) 0.0107(12) 0.0058(12) 0.0116(13)
C45 0.0333(17) 0.040(2) 0.0222(16) 0.0123(14) 0.0099(13) 0.0182(16)
C46 0.0321(17) 0.044(2) 0.0178(15) 0.0026(13) 0.0012(12) 0.0158(16)
C47 0.0268(15) 0.0304(17) 0.0183(14) -0.0007(12) -0.0026(11) 0.0128(13)
C48 0.0283(16) 0.0306(18) 0.0247(15) -0.0109(12) -0.0106(12) 0.0127(14)
C49 0.0277(16) 0.0245(17) 0.0282(16) -0.0046(12) -0.0080(13) 0.0041(13)
C50 0.0207(14) 0.0187(15) 0.0250(15) -0.0008(11) -0.0037(11) 0.0027(11)
C51 0.0187(14) 0.0236(15) 0.0217(14) 0.0030(11) 0.0030(10) 0.0058(12)
C52 0.0209(13) 0.0211(15) 0.0193(14) 0.0004(10) 0.0005(11) 0.0076(11)
C53 0.0257(16) 0.0272(18) 0.0401(19) -0.0008(14) -0.0043(14) -0.0080(13)
C54 0.0262(16) 0.0254(17) 0.0324(17) 0.0037(13) -0.0040(13) -0.0045(13)
P1 0.0182(3) 0.0220(4) 0.0164(3) -0.0007(3) -0.0003(3) -0.0006(3)
C1 0.0374(18) 0.0252(16) 0.0228(15) -0.0028(12) -0.0062(13) 0.0040(14)
O1 0.0424(14) 0.0287(13) 0.0237(11) -0.0006(9) -0.0060(10) 0.0059(11)
C61 0.0251(15) 0.0249(16) 0.0177(13) 0.0008(11) -0.0007(11) -0.0045(12)
C62 0.0235(16) 0.052(2) 0.0215(16) -0.0070(14) -0.0017(13) -0.0020(15)
C63 0.0300(18) 0.069(3) 0.0282(19) -0.0046(18) -0.0079(15) -0.0059(19)
C64 0.044(2) 0.059(3) 0.0212(16) -0.0031(16) -0.0081(15) -0.020(2)
C65 0.050(2) 0.043(2) 0.0165(15) -0.0056(13) 0.0036(14) -0.0141(18)
C66 0.0334(17) 0.0370(19) 0.0212(15) -0.0020(13) 0.0046(13) -0.0032(15)
C31 0.0192(13) 0.0286(16) 0.0184(13) -0.0002(11) -0.0003(11) -0.0007(12)
C32 0.0215(16) 0.051(2) 0.0328(19) 0.0132(16) 0.0006(14) 0.0048(15)
C33 0.0184(16) 0.088(4) 0.055(3) 0.023(2) 0.0016(17) -0.004(2)
C34 0.0278(19) 0.078(3) 0.050(2) 0.017(2) 0.0024(17) -0.023(2)
C35 0.043(2) 0.046(2) 0.041(2) 0.0154(17) 0.0017(17) -0.0121(18)
C36 0.0283(16) 0.0345(19) 0.0305(17) 0.0046(14) -0.0001(13) -0.0020(14)

loop_
_atom_type_symbol
_atom_type_description
_atom_type_scat_dispersion_real
_atom_type_scat_dispersion_imag
_atom_type_scat_source
C C 0.0033 0.0016 'International Tables Vol C Tables 4.2.6.8 and 6.1.1.4'
H H 0.0000 0.0000 'International Tables Vol C Tables 4.2.6.8 and 6.1.1.4'
N N 0.0061 0.0033 'International Tables Vol C Tables 4.2.6.8 and 6.1.1.4'
O O 0.0106 0.0060 'International Tables Vol C Tables 4.2.6.8 and 6.1.1.4'
P P 0.1023 0.0942 'International Tables Vol C Tables 4.2.6.8 and 6.1.1.4'
I I -0.4742 1.8119 'International Tables Vol C Tables 4.2.6.8 and 6.1.1.4'
Cu Cu 0.3201 1.2651 'International Tables Vol C Tables 4.2.6.8 and 6.1.1.4'

loop_
_geom_angle_atom_site_label_1
_geom_angle_atom_site_label_2
_geom_angle_atom_site_label_3
_geom_angle
N42 Cu1 N41 80.69(10)
N42 Cu1 P1 122.85(7)
N41 Cu1 P1 122.10(8)
N42 Cu1 I1 104.64(7)
N41 Cu1 I1 106.53(7)
P1 Cu1 I1 114.57(3)
C41 N41 C51 118.5(3)
C41 N41 Cu1 129.6(2)
C51 N41 Cu1 111.8(2)
C50 N42 C52 118.6(3)
C50 N42 Cu1 129.3(2)
C52 N42 Cu1 112.03(19)
N41 C41 C42 121.0(3)
N41 C41 C53 117.7(3)
C42 C41 C53 121.3(3)
C43 C42 C41 121.0(3)
C43 C42 H42 119.5
C41 C42 H42 119.5
C42 C43 C44 119.4(3)
C42 C43 H43 120.3
C44 C43 H43 120.3
C51 C44 C43 116.4(3)
C51 C44 C45 120.4(3)
C43 C44 C45 123.2(3)
C46 C45 C44 120.4(3)
C46 C45 H45 119.8
C44 C45 H45 119.8
C45 C46 C47 121.0(3)
C45 C46 H46 119.5
C47 C46 H46 119.5
C52 C47 C48 117.2(3)
C52 C47 C46 119.6(3)
C48 C47 C46 123.1(3)
C49 C48 C47 119.6(3)
C49 C48 H48 120.2
C47 C48 H48 120.2
C48 C49 C50 120.3(3)
C48 C49 H49 119.9
C50 C49 H49 119.9
N42 C50 C49 121.7(3)
N42 C50 C54 117.9(3)
C49 C50 C54 120.3(3)
N41 C51 C44 123.7(3)
N41 C51 C52 117.5(3)
C44 C51 C52 118.8(3)
N42 C52 C47 122.5(3)
N42 C52 C51 117.7(3)
C47 C52 C51 119.8(3)
C41 C53 H53A 109.5
C41 C53 H53B 109.5
H53A C53 H53B 109.5
C41 C53 H53C 109.5
H53A C53 H53C 109.5
H53B C53 H53C 109.5
C50 C54 H54A 109.5
C50 C54 H54B 109.5
H54A C54 H54B 109.5
C50 C54 H54C 109.5
H54A C54 H54C 109.5
H54B C54 H54C 109.5
C61 P1 C31 102.12(14)
C61 P1 C1 100.29(15)
C31 P1 C1 103.40(16)
C61 P1 Cu1 119.92(11)
C31 P1 Cu1 116.52(10)
C1 P1 Cu1 112.18(11)
O1 C1 P1 108.8(2)
O1 C1 H1B 109.9
P1 C1 H1B 109.9
O1 C1 H1A 109.9
P1 C1 H1A 109.9
H1B C1 H1A 108.3
C1 O1 H1 109.5
C62 C61 C66 118.7(3)
C62 C61 P1 119.6(2)
C66 C61 P1 121.7(2)
C61 C62 C63 120.5(3)
C61 C62 H62 119.7
C63 C62 H62 119.7
C64 C63 C62 119.7(4)
C64 C63 H63 120.2
C62 C63 H63 120.2
C63 C64 C65 120.4(3)
C63 C64 H64 119.8
C65 C64 H64 119.8
C66 C65 C64 120.1(3)
C66 C65 H65 120.0
C64 C65 H65 120.0
C65 C66 C61 120.6(3)
C65 C66 H66 119.7
C61 C66 H66 119.7
C36 C31 C32 119.0(3)
C36 C31 P1 118.3(2)
C32 C31 P1 122.6(3)
C33 C32 C31 119.8(4)
C33 C32 H32 120.1
C31 C32 H32 120.1
C34 C33 C32 120.9(4)
C34 C33 H33 119.6
C32 C33 H33 119.6
C33 C34 C35 119.8(4)
C33 C34 H34 120.1
C35 C34 H34 120.1
C36 C35 C34 119.7(4)
C36 C35 H35 120.1
C34 C35 H35 120.1
C35 C36 C31 120.9(3)
C35 C36 H36 119.6
C31 C36 H36 119.6

loop_
_geom_bond_atom_site_label_1
_geom_bond_atom_site_label_2
_geom_bond_distance
Cu1 N42 2.082(2)
Cu1 N41 2.095(2)
Cu1 P1 2.1910(9)
Cu1 I1 2.6590(7)
N41 C41 1.330(4)
N41 C51 1.365(4)
N42 C50 1.336(4)
N42 C52 1.368(4)
C41 C42 1.412(4)
C41 C53 1.499(5)
C42 C43 1.358(5)
C42 H42 0.9500
C43 C44 1.416(5)
C43 H43 0.9500
C44 C51 1.405(4)
C44 C45 1.433(5)
C45 C46 1.349(6)
C45 H45 0.9500
C46 C47 1.433(5)
C46 H46 0.9500
C47 C52 1.405(4)
C47 C48 1.414(5)
C48 C49 1.357(5)
C48 H48 0.9500
C49 C50 1.403(4)
C49 H49 0.9500
C50 C54 1.495(5)
C51 C52 1.437(4)
C53 H53A 0.9800
C53 H53B 0.9800
C53 H53C 0.9800
C54 H54A 0.9800
C54 H54B 0.9800
C54 H54C 0.9800
P1 C61 1.822(3)
P1 C31 1.827(3)
P1 C1 1.830(3)
C1 O1 1.429(4)
C1 H1B 0.9900
C1 H1A 0.9900
O1 H1 0.8400
C61 C62 1.389(5)
C61 C66 1.397(4)
C62 C63 1.400(5)
C62 H62 0.9500
C63 C64 1.373(6)
C63 H63 0.9500
C64 C65 1.385(6)
C64 H64 0.9500
C65 C66 1.380(5)
C65 H65 0.9500
C66 H66 0.9500
C31 C36 1.390(5)
C31 C32 1.394(5)
C32 C33 1.388(6)
C32 H32 0.9500
C33 C34 1.371(7)
C33 H33 0.9500
C34 C35 1.391(6)
C34 H34 0.9500
C35 C36 1.382(5)
C35 H35 0.9500
C36 H36 0.9500
